data_1530316
loop_
_publ_author_name
'Louer, M.'
'Louer, D.'

_publ_section_title
;
 Etude structurale des hydroxysulfates de cadmium V. Synthese et structure
 cristalline de Cd3 M2 (O H)2 (S O4)3 (H2 O)2-M= Cs,K
;
_journal_name_full 'Revue de Chimie Minerale'
_journal_page_first 162
_journal_page_last 171
_journal_volume 19
_journal_year 1982
_chemical_formula_sum 'Cd3 H6 K2 O16 S3'
_chemical_name_systematic 'Cd3 K2 (O H)2 (S O4)3 (H2 O)2'
_space_group_IT_number 36
_symmetry_space_group_name_Hall 'C 2c -2'
_symmetry_space_group_name_H-M 'C m c 21'
_cell_angle_alpha 90
_cell_angle_beta 90
_cell_angle_gamma 90
_cell_formula_units_Z 4
_cell_length_a 18.657
_cell_length_b 7.918
_cell_length_c 9.94
_cell_volume 1468.398
_citation_journal_id_ASTM RVCMA8
_cod_data_source_file Louer_RVCMA8_1982_793.cif
_cod_data_source_block H6Cd3K2O16S3
_cod_original_formula_sum 'H6 Cd3 K2 O16 S3'
_cod_database_code 1530316

loop_
_symmetry_equiv_pos_as_xyz
x,y,z
-x,-y,z+1/2
-x,y,z
x,-y,z+1/2
x+1/2,y+1/2,z
-x+1/2,-y+1/2,z+1/2
-x+1/2,y+1/2,z
x+1/2,-y+1/2,z+1/2

loop_
_atom_site_label
_atom_site_type_symbol
_atom_site_fract_x
_atom_site_fract_y
_atom_site_fract_z
_atom_site_occupancy
_atom_site_U_iso_or_equiv
O5 O-2 0 0.394 0.256 1 0.0
K1 K+1 0.194 0.464 0.043 1 0.0
O6 O-2 0 0.419 -0.023 1 0.0
O7 O-2 0.064 0.216 0.118 1 0.0
O1 O-2 0.377 0.161 0.264 1 0.0
O3 O-2 0.257 0.215 0.232 1 0.0
O8 O-2 0.138 0.268 0.399 1 0.0
O9 O-2 0 0.795 0.069 1 0.0
Cd2 Cd+2 0 0.69 0.2874 1 0.0
O10 O-2 0 0.07 -0.127 1 0.0
S2 S+6 0 0.313 0.117 1 0.0
O2 O-2 0.315 0.371 0.418 1 0.0
O4 O-2 0.339 0.413 0.181 1 0.0
S1 S+6 0.3221 0.292 0.278 1 0.0
Cd1 Cd+2 0.0895 0.9657 0 1 0.0
